data_4506037
loop_
_publ_author_name
'Arunachalam, M.'
'Chakraborty, Sourav'
'Marivel, S.'
'Ghosh, Pradyut'

_publ_section_title
;
 Anion-Assisted Formation of Discrete Homodimeric and Heterotetrameric
 Assemblies by Benzene Based Protonated Heteroaryl Receptors
;
_journal_issue 4
_journal_name_full 'Crystal Growth &amp; Design'
_journal_page_first 2097
_journal_paper_doi 10.1021/cg300099m
_journal_volume 12
_journal_year 2012
_chemical_formula_sum 'C58 H71 B5 F20 N10 O6'
_chemical_formula_weight 1438.30
_chemical_name_systematic
; 
 ? 
;
_space_group_IT_number 14
_symmetry_cell_setting monoclinic
_symmetry_space_group_name_Hall '-P 2ybc'
_symmetry_space_group_name_H-M 'P 1 21/c 1'
_atom_sites_solution_hydrogens geom
_atom_sites_solution_primary direct
_atom_sites_solution_secondary difmap
_audit_creation_method SHELXL-97
_cell_angle_alpha 90.00
_cell_angle_beta 117.9530(10)
_cell_angle_gamma 90.00
_cell_formula_units_Z 4
_cell_length_a 20.5849(12)
_cell_length_b 18.4162(10)
_cell_length_c 19.9691(11)
_cell_measurement_reflns_used 9968
_cell_measurement_temperature 100(2)
_cell_measurement_theta_max 24.95
_cell_measurement_theta_min 2.24
_cell_volume 6687.0(7)
_computing_cell_refinement 'Bruker SMART'
_computing_data_collection 'Bruker SMART'
_computing_data_reduction 'Bruker SAINT'
_computing_molecular_graphics platon
_computing_publication_material 'mercury 2.3'
_computing_structure_refinement 'SHELXL-97 (Sheldrick, 1997)'
_computing_structure_solution 'SHELXS-97 (Sheldrick, 1990)'
_diffrn_ambient_temperature 100(2)
_diffrn_measured_fraction_theta_full 1.000
_diffrn_measured_fraction_theta_max 1.000
_diffrn_measurement_device_type 'CCD area detector'
_diffrn_measurement_method 'omega scan'
_diffrn_radiation_monochromator graphite
_diffrn_radiation_source 'fine-focus sealed tube'
_diffrn_radiation_type MoK\a
_diffrn_radiation_wavelength 0.71073
_diffrn_reflns_av_R_equivalents 0.0351
_diffrn_reflns_av_sigmaI/netI 0.0267
_diffrn_reflns_limit_h_max 24
_diffrn_reflns_limit_h_min -24
_diffrn_reflns_limit_k_max 21
_diffrn_reflns_limit_k_min -21
_diffrn_reflns_limit_l_max 23
_diffrn_reflns_limit_l_min -23
_diffrn_reflns_number 62673
_diffrn_reflns_theta_full 25.00
_diffrn_reflns_theta_max 25.00
_diffrn_reflns_theta_min 1.57
_exptl_absorpt_coefficient_mu 0.130
_exptl_absorpt_correction_T_max 0.9035
_exptl_absorpt_correction_T_min 0.8601
_exptl_absorpt_correction_type multi-scan
_exptl_absorpt_process_details sadabs
_exptl_crystal_colour colorless
_exptl_crystal_density_diffrn 1.429
_exptl_crystal_density_method 'not measured'
_exptl_crystal_description block
_exptl_crystal_F_000 2968
_exptl_crystal_size_max 1.20
_exptl_crystal_size_mid 1.00
_exptl_crystal_size_min 0.80
_refine_diff_density_max 0.844
_refine_diff_density_min -0.868
_refine_diff_density_rms 0.067
_refine_ls_extinction_method none
_refine_ls_goodness_of_fit_ref 1.067
_refine_ls_hydrogen_treatment constr
_refine_ls_matrix_type full
_refine_ls_number_parameters 961
_refine_ls_number_reflns 11776
_refine_ls_number_restraints 0
_refine_ls_restrained_S_all 1.067
_refine_ls_R_factor_all 0.0768
_refine_ls_R_factor_gt 0.0637
_refine_ls_shift/su_max 0.000
_refine_ls_shift/su_mean 0.000
_refine_ls_structure_factor_coef Fsqd
_refine_ls_weighting_details 'calc w=1/[\s^2^(Fo^2^)+(0.1143P)^2^+5.1097P] where P=(Fo^2^+2Fc^2^)/3'
_refine_ls_weighting_scheme calc
_refine_ls_wR_factor_gt 0.1853
_refine_ls_wR_factor_ref 0.1957
_reflns_number_gt 9253
_reflns_number_total 11776
_reflns_threshold_expression >2sigma(I)
_cod_data_source_file cg300099m_si_002.cif
_cod_data_source_block Complex_12
_cod_depositor_comments
;
The following automatic conversions were performed:

'_symmetry_cell_setting' value 'Monoclinic' changed to 'monoclinic'
according to /home/saulius/struct/CIF-dictionaries/cif_core.dic
dictionary named 'cif_core.dic' version 2.4.1 from 2010-06-29.

Automatic conversion script
Id: cif_fix_values 1715 2011-07-08 13:25:40Z adriana 
;
_cod_original_cell_volume 6687.0(6)
_cod_original_sg_symbol_H-M 'P2(1)/c  '
_cod_database_code 4506037

loop_
_symmetry_equiv_pos_as_xyz
'x, y, z'
'-x, y+1/2, -z+1/2'
'-x, -y, -z'
'x, -y-1/2, z-1/2'

loop_
_atom_site_label
_atom_site_type_symbol
_atom_site_fract_x
_atom_site_fract_y
_atom_site_fract_z
_atom_site_U_iso_or_equiv
_atom_site_adp_type
_atom_site_occupancy
_atom_site_symmetry_multiplicity
_atom_site_calc_flag
_atom_site_refinement_flags
B1 B 0.2196(2) 0.9538(3) 0.4108(2) 0.0573(11) Uani 1 1 d .
B2 B 0.2783(2) 0.4216(2) 0.2745(2) 0.0458(9) Uani 1 1 d .
B3 B 0.42579(18) 0.11167(17) 0.08395(18) 0.0319(7) Uani 1 1 d .
B4 B 0.0956(2) 0.37847(19) 0.3927(2) 0.0386(8) Uani 1 1 d .
B5 B 0.5893(2) 0.3055(2) 0.4274(3) 0.0490(9) Uani 1 1 d .
C1 C 0.54749(16) 0.30349(16) 0.19177(18) 0.0357(6) Uani 1 1 d .
H1A H 0.5539 0.2894 0.1489 0.054 Uiso 1 1 calc R
H1B H 0.5199 0.2668 0.2016 0.054 Uiso 1 1 calc R
H1C H 0.5948 0.3090 0.2354 0.054 Uiso 1 1 calc R
C2 C 0.50639(14) 0.37477(14) 0.17504(14) 0.0257(5) Uani 1 1 d .
C3 C 0.54399(14) 0.44085(15) 0.18588(14) 0.0256(6) Uani 1 1 d .
C4 C 0.62487(14) 0.43987(16) 0.20599(15) 0.0308(6) Uani 1 1 d .
H4A H 0.6359 0.3947 0.1884 0.037 Uiso 1 1 calc R
H4B H 0.6347 0.4794 0.1799 0.037 Uiso 1 1 calc R
N5 N 0.67369(12) 0.44701(13) 0.28840(12) 0.0283(5) Uani 1 1 d .
C6 C 0.75022(14) 0.44236(13) 0.32304(15) 0.0259(6) Uani 1 1 d .
C7 C 0.79804(15) 0.43005(14) 0.29345(16) 0.0289(6) Uani 1 1 d .
H7 H 0.7815 0.4232 0.2418 0.035 Uiso 1 1 calc R
C8 C 0.87215(16) 0.42848(15) 0.34539(18) 0.0359(7) Uani 1 1 d .
H8 H 0.9063 0.4189 0.3284 0.043 Uiso 1 1 calc R
C9 C 0.89690(16) 0.44084(17) 0.42246(18) 0.0410(7) Uani 1 1 d .
H9 H 0.9472 0.4401 0.4552 0.049 Uiso 1 1 calc R
C10 C 0.84888(16) 0.45414(17) 0.45166(17) 0.0384(7) Uani 1 1 d .
H10 H 0.8655 0.4627 0.5030 0.046 Uiso 1 1 calc R
C11 C 0.77480(15) 0.45401(15) 0.40019(15) 0.0308(6) Uani 1 1 d .
N12 N 0.71260(13) 0.46568(15) 0.40860(13) 0.0380(6) Uani 1 1 d .
H12 H 0.7122 0.4745 0.4507 0.046 Uiso 1 1 calc R
C13 C 0.65394(15) 0.46098(18) 0.34133(15) 0.0355(7) Uani 1 1 d .
H13 H 0.6057 0.4667 0.3325 0.043 Uiso 1 1 calc R
C14 C 0.54935(17) 0.57822(16) 0.18997(17) 0.0354(6) Uani 1 1 d .
H14A H 0.5419 0.5990 0.1428 0.053 Uiso 1 1 calc R
H14B H 0.6009 0.5694 0.2217 0.053 Uiso 1 1 calc R
H14C H 0.5317 0.6112 0.2150 0.053 Uiso 1 1 calc R
C15 C 0.50784(14) 0.50746(14) 0.17491(14) 0.0266(6) Uani 1 1 d .
C16 C 0.43173(14) 0.50726(14) 0.15031(14) 0.0249(5) Uani 1 1 d .
C17 C 0.39081(16) 0.57883(14) 0.13520(16) 0.0297(6) Uani 1 1 d .
H17A H 0.4196 0.6165 0.1276 0.036 Uiso 1 1 calc R
H17B H 0.3444 0.5748 0.0891 0.036 Uiso 1 1 calc R
N18 N 0.37645(12) 0.59963(12) 0.19840(13) 0.0281(5) Uani 1 1 d .
C19 C 0.32862(15) 0.65475(14) 0.19595(17) 0.0324(6) Uani 1 1 d .
C20 C 0.28641(16) 0.70390(15) 0.1396(2) 0.0400(7) Uani 1 1 d .
H20 H 0.2867 0.7056 0.0932 0.048 Uiso 1 1 calc R
C21 C 0.24365(18) 0.75045(16) 0.1576(3) 0.0539(10) Uani 1 1 d .
H21 H 0.2140 0.7844 0.1218 0.065 Uiso 1 1 calc R
C22 C 0.24369(19) 0.74809(18) 0.2269(3) 0.0538(10) Uani 1 1 d .
H22 H 0.2136 0.7801 0.2357 0.065 Uiso 1 1 calc R
C23 C 0.28618(19) 0.70068(17) 0.2827(2) 0.0500(9) Uani 1 1 d .
H23 H 0.2865 0.6999 0.3294 0.060 Uiso 1 1 calc R
C24 C 0.32930(16) 0.65330(16) 0.26562(19) 0.0376(7) Uani 1 1 d .
N25 N 0.37726(14) 0.59907(14) 0.30772(14) 0.0367(6) Uani 1 1 d .
H25 H 0.3882 0.5874 0.3535 0.044 Uiso 1 1 calc R
C26 C 0.40336(16) 0.56833(15) 0.26575(16) 0.0324(6) Uani 1 1 d .
H26 H 0.4363 0.5297 0.2814 0.039 Uiso 1 1 calc R
C27 C 0.31129(14) 0.44311(15) 0.10924(16) 0.0306(6) Uani 1 1 d .
H27A H 0.2980 0.4858 0.1276 0.046 Uiso 1 1 calc R
H27B H 0.2973 0.4007 0.1273 0.046 Uiso 1 1 calc R
H27C H 0.2863 0.4433 0.0548 0.046 Uiso 1 1 calc R
C28 C 0.39311(14) 0.44248(14) 0.13734(14) 0.0238(5) Uani 1 1 d .
C29 C 0.43043(14) 0.37624(13) 0.14870(14) 0.0231(5) Uani 1 1 d .
C30 C 0.38683(15) 0.30635(14) 0.12661(14) 0.0263(6) Uani 1 1 d .
H30A H 0.3407 0.3148 0.0812 0.032 Uiso 1 1 calc R
H30B H 0.4140 0.2702 0.1145 0.032 Uiso 1 1 calc R
N31 N 0.37108(12) 0.27732(11) 0.18625(12) 0.0255(5) Uani 1 1 d .
C32 C 0.31641(14) 0.22573(13) 0.17442(16) 0.0266(6) Uani 1 1 d .
C33 C 0.26501(15) 0.19206(14) 0.10935(16) 0.0307(6) Uani 1 1 d .
H33 H 0.2618 0.2016 0.0622 0.037 Uiso 1 1 calc R
C34 C 0.21851(17) 0.14339(15) 0.11819(19) 0.0367(7) Uani 1 1 d .
H34 H 0.1826 0.1199 0.0757 0.044 Uiso 1 1 calc R
C35 C 0.22406(17) 0.12861(15) 0.18947(19) 0.0381(7) Uani 1 1 d .
H35 H 0.1918 0.0954 0.1931 0.046 Uiso 1 1 calc R
C36 C 0.27557(17) 0.16164(15) 0.25403(18) 0.0350(7) Uani 1 1 d .
H36 H 0.2794 0.1514 0.3014 0.042 Uiso 1 1 calc R
C37 C 0.32188(15) 0.21143(14) 0.24500(16) 0.0290(6) Uani 1 1 d .
N38 N 0.37931(13) 0.25384(12) 0.29669(13) 0.0317(5) Uani 1 1 d .
H38 H 0.3945 0.2550 0.3448 0.038 Uiso 1 1 calc R
C39 C 0.40664(15) 0.29197(14) 0.25976(15) 0.0292(6) Uani 1 1 d .
H39 H 0.4455 0.3246 0.2822 0.035 Uiso 1 1 calc R
C40 C 0.13213(19) 0.33329(19) 0.0138(2) 0.0517(9) Uani 1 1 d .
H40A H 0.1594 0.3561 -0.0084 0.078 Uiso 1 1 calc R
H40B H 0.0925 0.3055 -0.0241 0.078 Uiso 1 1 calc R
H40C H 0.1641 0.3018 0.0541 0.078 Uiso 1 1 calc R
C41 C 0.10139(15) 0.39064(15) 0.04492(15) 0.0315(6) Uani 1 1 d .
C42 C 0.12379(14) 0.46167(15) 0.04683(14) 0.0279(6) Uani 1 1 d .
H42 H 0.1552 0.4725 0.0266 0.033 Uiso 1 1 calc R
C43 C 0.10110(14) 0.51726(14) 0.07781(14) 0.0249(5) Uani 1 1 d .
C44 C 0.13339(16) 0.59191(15) 0.08455(17) 0.0355(7) Uani 1 1 d .
H44A H 0.0944 0.6269 0.0627 0.053 Uiso 1 1 calc R
H44B H 0.1622 0.5932 0.0582 0.053 Uiso 1 1 calc R
H44C H 0.1642 0.6032 0.1371 0.053 Uiso 1 1 calc R
C45 C 0.05046(14) 0.50181(14) 0.10393(14) 0.0249(5) Uani 1 1 d .
C46 C 0.02430(15) 0.56256(16) 0.13577(15) 0.0330(6) Uani 1 1 d .
H46A H 0.0171 0.6060 0.1056 0.040 Uiso 1 1 calc R
H46B H -0.0227 0.5494 0.1326 0.040 Uiso 1 1 calc R
N47 N 0.07743(12) 0.57809(13) 0.21554(13) 0.0310(5) Uani 1 1 d .
C48 C 0.08862(15) 0.64489(16) 0.25185(15) 0.0302(6) Uani 1 1 d .
C49 C 0.05571(16) 0.71229(16) 0.22640(17) 0.0352(6) Uani 1 1 d .
H49 H 0.0178 0.7191 0.1774 0.042 Uiso 1 1 calc R
C50 C 0.08260(18) 0.76865(17) 0.27807(19) 0.0422(7) Uani 1 1 d .
H50 H 0.0627 0.8148 0.2634 0.051 Uiso 1 1 calc R
C51 C 0.13976(18) 0.75763(19) 0.3527(2) 0.0458(8) Uani 1 1 d .
H51 H 0.1563 0.7969 0.3859 0.055 Uiso 1 1 calc R
C52 C 0.17125(16) 0.69133(18) 0.37751(17) 0.0390(7) Uani 1 1 d .
H52 H 0.2087 0.6843 0.4267 0.047 Uiso 1 1 calc R
C53 C 0.14443(15) 0.63464(16) 0.32529(15) 0.0324(6) Uani 1 1 d .
N54 N 0.16365(13) 0.56222(14) 0.33069(13) 0.0348(6) Uani 1 1 d .
H54 H 0.1966 0.5411 0.3706 0.042 Uiso 1 1 calc R
C55 C 0.12361(15) 0.53091(16) 0.26516(15) 0.0329(6) Uani 1 1 d .
H55 H 0.1271 0.4822 0.2548 0.040 Uiso 1 1 calc R
C56 C -0.02906(17) 0.4140(2) 0.13008(18) 0.0441(8) Uani 1 1 d .
H56A H -0.0383 0.3627 0.1271 0.066 Uiso 1 1 calc R
H56B H -0.0742 0.4393 0.0995 0.066 Uiso 1 1 calc R
H56C H -0.0094 0.4297 0.1818 0.066 Uiso 1 1 calc R
C57 C 0.02540(14) 0.43029(15) 0.10162(14) 0.0286(6) Uani 1 1 d .
C58 C 0.05213(15) 0.37484(14) 0.07303(15) 0.0305(6) Uani 1 1 d .
C59 C 0.02912(19) 0.29713(16) 0.07370(17) 0.0457(8) Uani 1 1 d .
H59A H -0.0235 0.2955 0.0561 0.055 Uiso 1 1 calc R
H59B H 0.0395 0.2688 0.0389 0.055 Uiso 1 1 calc R
N60 N 0.06767(13) 0.26434(12) 0.15024(13) 0.0331(5) Uani 1 1 d .
C61 C 0.05502(15) 0.19442(14) 0.16813(16) 0.0292(6) Uani 1 1 d .
C62 C 0.00824(16) 0.14006(15) 0.12325(17) 0.0340(6) Uani 1 1 d .
H62 H -0.0242 0.1472 0.0722 0.041 Uiso 1 1 calc R
C63 C 0.01273(17) 0.07474(15) 0.15912(19) 0.0377(7) Uani 1 1 d .
H63 H -0.0174 0.0365 0.1313 0.045 Uiso 1 1 calc R
C64 C 0.06105(18) 0.06441(15) 0.23572(19) 0.0383(7) Uani 1 1 d .
H64 H 0.0625 0.0194 0.2574 0.046 Uiso 1 1 calc R
C65 C 0.10682(17) 0.11869(15) 0.28038(17) 0.0349(7) Uani 1 1 d .
H65 H 0.1388 0.1118 0.3316 0.042 Uiso 1 1 calc R
C66 C 0.10243(15) 0.18438(14) 0.24433(16) 0.0287(6) Uani 1 1 d .
N67 N 0.14202(12) 0.24850(12) 0.27044(13) 0.0324(5) Uani 1 1 d .
H67 H 0.1751 0.2570 0.3162 0.039 Uiso 1 1 calc R
C68 C 0.12032(16) 0.29394(15) 0.21323(16) 0.0348(6) Uani 1 1 d .
H68 H 0.1392 0.3404 0.2163 0.042 Uiso 1 1 calc R
F1 F 0.19543(15) 1.01840(14) 0.42550(12) 0.0756(7) Uani 1 1 d .
F2 F 0.28397(17) 0.9593(3) 0.4067(2) 0.1427(16) Uani 1 1 d .
F3 F 0.23079(15) 0.90747(15) 0.47027(12) 0.0851(8) Uani 1 1 d .
F4 F 0.16726(12) 0.92670(13) 0.34350(11) 0.0587(6) Uani 1 1 d .
F8 F 0.25252(10) 0.36851(10) 0.21958(12) 0.0494(5) Uani 1 1 d .
F9 F 0.35399(12) 0.42155(12) 0.30884(14) 0.0717(7) Uani 1 1 d .
F10 F 0.46755(11) 0.14404(15) 0.05393(12) 0.0749(8) Uani 1 1 d .
F11 F 0.44528(11) 0.14339(10) 0.15357(10) 0.0483(5) Uani 1 1 d .
F12 F 0.35273(9) 0.12288(10) 0.03497(10) 0.0443(4) Uani 1 1 d .
F13 F 0.44164(12) 0.03844(10) 0.09534(11) 0.0538(5) Uani 1 1 d .
F14 F 0.08311(12) 0.30556(10) 0.39016(13) 0.0661(6) Uani 1 1 d .
F15 F 0.06531(18) 0.40414(15) 0.31969(14) 0.0927(9) Uani 1 1 d .
F16 F 0.17109(11) 0.39049(13) 0.43031(14) 0.0660(6) Uani 1 1 d .
F17 F 0.06506(13) 0.41387(14) 0.43153(14) 0.0755(7) Uani 1 1 d .
F6A F 0.2527(2) 0.4895(2) 0.23850(19) 0.0460(8) Uani 0.79 1 d P
F7A F 0.24384(17) 0.40893(14) 0.31883(16) 0.0500(6) Uani 0.77 1 d P
F18A F 0.5697(3) 0.2459(3) 0.3764(3) 0.0699(16) Uani 0.60 1 d P
F19A F 0.5507(2) 0.36368(18) 0.3830(2) 0.0636(9) Uani 0.65 1 d P
F20A F 0.5585(5) 0.2857(4) 0.4727(5) 0.133(4) Uani 0.49 1 d P
F21A F 0.6429(9) 0.2920(10) 0.4881(10) 0.214(12) Uani 0.34 1 d P
F6B F 0.2640(9) 0.4858(9) 0.2781(9) 0.062(4) Uani 0.21 1 d P
F7B F 0.3058(10) 0.3955(7) 0.3621(8) 0.091(4) Uani 0.23 1 d P
F18B F 0.5806(9) 0.2387(6) 0.4185(8) 0.142(6) Uani 0.40 1 d P
F19B F 0.5864(6) 0.3373(5) 0.3639(6) 0.110(3) Uani 0.35 1 d P
F20B F 0.5355(3) 0.3395(4) 0.4380(4) 0.0961(19) Uani 0.51 1 d P
F21B F 0.6593(3) 0.3255(3) 0.4619(5) 0.118(3) Uani 0.66 1 d P
O1 O 0.39567(15) 0.24770(16) 0.44265(13) 0.0636(7) Uani 1 1 d .
O2A O 0.4026(3) 0.5555(3) 0.4486(3) 0.0473(11) Uani 0.54 1 d P
O2B O 0.3860(3) 0.5148(3) 0.4263(3) 0.0453(12) Uani 0.46 1 d P
O3 O 0.24772(13) 0.26461(12) 0.41567(12) 0.0470(6) Uani 1 1 d .
O4 O 0.27755(12) 0.50451(11) 0.45405(11) 0.0386(5) Uani 1 1 d .
O5 O 0.4871(3) 0.4404(3) 0.4619(3) 0.1319(16) Uani 1 1 d .
O6 O 0.3951(3) 0.8585(2) 0.4574(3) 0.1339(19) Uani 1 1 d .

loop_
_atom_site_aniso_label
_atom_site_aniso_U_11
_atom_site_aniso_U_22
_atom_site_aniso_U_33
_atom_site_aniso_U_23
_atom_site_aniso_U_13
_atom_site_aniso_U_12
B1 0.044(2) 0.081(3) 0.043(2) -0.003(2) 0.0166(19) 0.003(2)
B2 0.050(2) 0.035(2) 0.064(3) -0.0060(17) 0.037(2) -0.0004(16)
B3 0.0346(17) 0.0310(16) 0.0333(17) 0.0034(13) 0.0185(14) 0.0019(13)
B4 0.0387(19) 0.0323(18) 0.0373(18) -0.0009(14) 0.0115(15) 0.0011(14)
B5 0.055(2) 0.035(2) 0.063(3) 0.0008(18) 0.033(2) 0.0030(17)
C1 0.0313(15) 0.0336(15) 0.0429(16) 0.0022(13) 0.0181(13) 0.0082(12)
C2 0.0271(13) 0.0310(14) 0.0205(12) -0.0016(10) 0.0123(11) 0.0023(11)
C3 0.0215(13) 0.0362(15) 0.0193(12) -0.0036(10) 0.0096(10) -0.0019(11)
C4 0.0241(14) 0.0468(17) 0.0221(13) -0.0034(12) 0.0112(11) -0.0019(12)
N5 0.0221(11) 0.0405(13) 0.0243(11) 0.0009(10) 0.0124(9) -0.0026(9)
C6 0.0228(13) 0.0231(13) 0.0294(14) 0.0035(10) 0.0103(11) -0.0028(10)
C7 0.0300(14) 0.0248(13) 0.0350(15) 0.0029(11) 0.0177(12) -0.0020(11)
C8 0.0292(15) 0.0323(15) 0.0498(18) 0.0064(13) 0.0216(14) 0.0014(12)
C9 0.0238(14) 0.0446(18) 0.0455(18) 0.0084(14) 0.0087(13) -0.0023(12)
C10 0.0314(15) 0.0436(17) 0.0310(15) 0.0039(13) 0.0071(13) -0.0046(13)
C11 0.0295(14) 0.0339(15) 0.0278(14) 0.0042(11) 0.0125(12) -0.0014(11)
N12 0.0313(13) 0.0605(17) 0.0239(12) -0.0009(11) 0.0145(10) -0.0018(12)
C13 0.0252(14) 0.0581(19) 0.0261(14) -0.0006(13) 0.0145(12) -0.0030(13)
C14 0.0378(16) 0.0338(15) 0.0388(16) -0.0071(12) 0.0214(13) -0.0110(12)
C15 0.0295(14) 0.0323(14) 0.0198(12) -0.0019(10) 0.0130(11) -0.0045(11)
C16 0.0282(13) 0.0239(13) 0.0243(13) 0.0003(10) 0.0138(11) 0.0005(10)
C17 0.0357(15) 0.0230(13) 0.0316(14) 0.0015(11) 0.0167(12) 0.0014(11)
N18 0.0275(11) 0.0227(11) 0.0345(12) -0.0037(9) 0.0149(10) -0.0019(9)
C19 0.0273(14) 0.0211(13) 0.0522(18) -0.0073(12) 0.0215(13) -0.0050(11)
C20 0.0335(16) 0.0221(14) 0.061(2) -0.0026(13) 0.0189(15) -0.0051(12)
C21 0.0376(18) 0.0216(15) 0.099(3) 0.0013(17) 0.0296(19) 0.0018(13)
C22 0.047(2) 0.0277(16) 0.102(3) -0.0129(18) 0.047(2) -0.0039(14)
C23 0.054(2) 0.0346(17) 0.085(3) -0.0183(17) 0.052(2) -0.0141(15)
C24 0.0357(16) 0.0289(15) 0.0573(19) -0.0118(14) 0.0295(15) -0.0114(12)
N25 0.0393(14) 0.0415(14) 0.0370(13) -0.0062(11) 0.0242(12) -0.0057(11)
C26 0.0328(15) 0.0316(15) 0.0357(16) -0.0049(12) 0.0184(13) -0.0028(12)
C27 0.0227(13) 0.0286(14) 0.0381(15) 0.0016(11) 0.0124(12) 0.0008(11)
C28 0.0228(13) 0.0267(13) 0.0211(12) 0.0000(10) 0.0097(10) -0.0006(10)
C29 0.0259(13) 0.0228(13) 0.0219(12) -0.0006(10) 0.0123(11) -0.0010(10)
C30 0.0312(14) 0.0245(13) 0.0251(13) -0.0008(10) 0.0146(11) -0.0002(11)
N31 0.0278(11) 0.0196(10) 0.0291(12) -0.0004(9) 0.0132(10) 0.0012(9)
C32 0.0281(13) 0.0173(12) 0.0380(15) -0.0003(11) 0.0185(12) 0.0030(10)
C33 0.0344(15) 0.0237(13) 0.0378(15) -0.0053(11) 0.0201(13) 0.0006(11)
C34 0.0378(16) 0.0244(14) 0.0550(19) -0.0095(13) 0.0276(15) -0.0040(12)
C35 0.0432(17) 0.0212(14) 0.065(2) -0.0020(13) 0.0379(16) -0.0004(12)
C36 0.0468(17) 0.0233(14) 0.0486(18) 0.0065(12) 0.0338(15) 0.0096(12)
C37 0.0361(15) 0.0196(13) 0.0362(15) 0.0019(11) 0.0211(13) 0.0063(11)
N38 0.0373(13) 0.0301(12) 0.0280(12) 0.0040(10) 0.0155(11) 0.0046(10)
C39 0.0289(14) 0.0265(14) 0.0293(14) -0.0010(11) 0.0112(12) 0.0036(11)
C40 0.0455(19) 0.0446(19) 0.0468(19) -0.0127(15) 0.0065(16) 0.0154(15)
C41 0.0245(13) 0.0330(15) 0.0225(13) -0.0019(11) -0.0010(11) 0.0071(11)
C42 0.0200(12) 0.0365(15) 0.0230(13) 0.0022(11) 0.0067(10) 0.0015(11)
C43 0.0225(13) 0.0248(13) 0.0192(12) 0.0049(10) 0.0029(10) -0.0005(10)
C44 0.0324(15) 0.0295(15) 0.0356(15) 0.0020(12) 0.0083(13) -0.0056(12)
C45 0.0218(13) 0.0270(13) 0.0183(12) 0.0006(10) 0.0030(10) 0.0024(10)
C46 0.0267(14) 0.0413(16) 0.0224(13) -0.0004(12) 0.0044(11) 0.0088(12)
N47 0.0275(12) 0.0369(13) 0.0245(11) -0.0021(10) 0.0087(10) 0.0059(10)
C48 0.0255(13) 0.0384(15) 0.0292(14) -0.0040(12) 0.0150(12) 0.0006(11)
C49 0.0342(15) 0.0392(16) 0.0353(15) -0.0002(13) 0.0190(13) 0.0056(13)
C50 0.0480(18) 0.0350(16) 0.0506(19) -0.0055(14) 0.0290(16) 0.0021(14)
C51 0.0465(19) 0.0469(19) 0.0500(19) -0.0208(15) 0.0277(16) -0.0089(15)
C52 0.0302(15) 0.0545(19) 0.0334(15) -0.0112(14) 0.0158(13) -0.0055(14)
C53 0.0263(14) 0.0445(17) 0.0277(14) -0.0040(12) 0.0138(12) 0.0017(12)
N54 0.0288(12) 0.0453(14) 0.0217(12) 0.0001(10) 0.0046(10) 0.0083(10)
C55 0.0290(14) 0.0369(15) 0.0288(14) 0.0008(12) 0.0101(12) 0.0070(12)
C56 0.0327(16) 0.059(2) 0.0405(17) 0.0124(15) 0.0166(14) -0.0068(15)
C57 0.0206(13) 0.0360(15) 0.0211(13) 0.0065(11) 0.0029(10) -0.0026(11)
C58 0.0277(14) 0.0247(13) 0.0234(13) 0.0023(10) -0.0013(11) -0.0031(11)
C59 0.0507(19) 0.0300(16) 0.0322(16) 0.0050(12) -0.0008(14) -0.0113(14)
N60 0.0303(12) 0.0230(12) 0.0320(12) 0.0017(9) 0.0029(10) -0.0042(9)
C61 0.0292(14) 0.0230(13) 0.0361(15) 0.0027(11) 0.0160(12) 0.0007(11)
C62 0.0324(15) 0.0263(14) 0.0391(16) -0.0017(12) 0.0134(13) -0.0027(11)
C63 0.0378(16) 0.0256(14) 0.0542(19) -0.0009(13) 0.0252(15) -0.0047(12)
C64 0.0478(18) 0.0255(14) 0.0548(19) 0.0075(13) 0.0351(16) 0.0029(13)
C65 0.0401(16) 0.0347(16) 0.0385(16) 0.0090(13) 0.0257(14) 0.0100(13)
C66 0.0273(14) 0.0265(14) 0.0356(15) -0.0001(11) 0.0176(12) 0.0028(11)
N67 0.0281(12) 0.0304(12) 0.0308(12) 0.0009(10) 0.0073(10) 0.0020(10)
C68 0.0331(15) 0.0239(14) 0.0373(16) 0.0013(12) 0.0081(13) -0.0051(11)
F1 0.0984(19) 0.0722(16) 0.0432(12) -0.0004(11) 0.0223(12) 0.0136(13)
F2 0.0582(17) 0.249(5) 0.134(3) -0.027(3) 0.0553(19) -0.031(2)
F3 0.0891(18) 0.0896(18) 0.0411(12) 0.0117(12) 0.0011(12) 0.0122(15)
F4 0.0562(12) 0.0850(15) 0.0376(10) 0.0007(10) 0.0242(10) 0.0053(11)
F8 0.0452(11) 0.0407(10) 0.0648(12) -0.0068(9) 0.0279(10) -0.0065(8)
F9 0.0475(12) 0.0501(12) 0.0771(15) -0.0188(11) -0.0044(11) 0.0112(10)
F10 0.0398(11) 0.132(2) 0.0597(13) 0.0478(14) 0.0290(10) 0.0101(12)
F11 0.0610(12) 0.0365(10) 0.0406(10) -0.0089(8) 0.0182(9) 0.0067(8)
F12 0.0335(9) 0.0492(11) 0.0471(10) -0.0051(8) 0.0164(8) 0.0020(8)
F13 0.0708(13) 0.0324(10) 0.0488(11) -0.0084(8) 0.0202(10) 0.0148(9)
F14 0.0671(14) 0.0348(11) 0.0763(15) 0.0034(10) 0.0168(12) -0.0097(9)
F15 0.123(2) 0.0803(18) 0.0503(14) 0.0250(12) 0.0205(15) -0.0045(16)
F16 0.0467(12) 0.0756(15) 0.0766(15) -0.0208(12) 0.0296(11) -0.0184(11)
F17 0.0557(13) 0.0890(17) 0.0781(16) -0.0156(13) 0.0284(12) 0.0182(12)
F6A 0.0397(16) 0.0336(14) 0.060(2) 0.0069(17) 0.0194(19) 0.0028(11)
F7A 0.0681(18) 0.0447(14) 0.0483(15) -0.0035(12) 0.0365(15) -0.0014(13)
F18A 0.062(2) 0.038(2) 0.095(4) -0.019(3) 0.025(3) 0.0102(18)
F19A 0.060(2) 0.0442(18) 0.077(2) 0.0028(17) 0.024(2) -0.0011(16)
F20A 0.224(9) 0.095(5) 0.175(7) 0.084(5) 0.174(8) 0.088(6)
F21A 0.121(13) 0.164(16) 0.151(14) -0.040(12) -0.109(12) 0.017(10)
F6B 0.054(8) 0.052(7) 0.084(10) -0.001(9) 0.036(9) 0.014(5)
F7B 0.156(14) 0.079(8) 0.075(8) -0.013(6) 0.084(10) -0.021(9)
F18B 0.269(16) 0.034(4) 0.179(13) -0.013(7) 0.152(13) 0.006(6)
F19B 0.170(9) 0.087(6) 0.149(8) 0.029(5) 0.137(8) 0.038(6)
F20B 0.066(3) 0.124(5) 0.101(4) -0.046(4) 0.042(3) -0.002(3)
F21B 0.049(3) 0.078(4) 0.159(6) 0.026(3) -0.009(3) -0.007(2)
O1 0.0681(17) 0.089(2) 0.0345(12) -0.0003(12) 0.0250(12) 0.0092(15)
O2A 0.052(3) 0.056(3) 0.048(3) -0.007(2) 0.035(2) -0.012(2)
O2B 0.050(3) 0.050(3) 0.041(3) -0.003(3) 0.026(3) -0.002(3)
O3 0.0521(14) 0.0461(13) 0.0330(11) -0.0032(10) 0.0117(10) -0.0067(10)
O4 0.0487(13) 0.0369(11) 0.0249(10) 0.0026(8) 0.0128(9) 0.0101(9)
O5 0.158(4) 0.117(4) 0.139(4) 0.006(3) 0.085(4) 0.002(3)
O6 0.248(6) 0.083(3) 0.138(4) 0.049(2) 0.147(4) 0.055(3)

loop_
_atom_type_symbol
_atom_type_description
_atom_type_scat_dispersion_real
_atom_type_scat_dispersion_imag
_atom_type_scat_source
C C 0.0033 0.0016 'International Tables Vol C Tables 4.2.6.8 and 6.1.1.4'
H H 0.0000 0.0000 'International Tables Vol C Tables 4.2.6.8 and 6.1.1.4'
B B 0.0013 0.0007 'International Tables Vol C Tables 4.2.6.8 and 6.1.1.4'
N N 0.0061 0.0033 'International Tables Vol C Tables 4.2.6.8 and 6.1.1.4'
O O 0.0106 0.0060 'International Tables Vol C Tables 4.2.6.8 and 6.1.1.4'
F F 0.0171 0.0103 'International Tables Vol C Tables 4.2.6.8 and 6.1.1.4'

loop_
_geom_angle_atom_site_label_1
_geom_angle_atom_site_label_2
_geom_angle_atom_site_label_3
_geom_angle
F4 B1 F2 108.0(4)
F4 B1 F1 109.3(3)
F2 B1 F1 114.0(4)
F4 B1 F3 110.8(4)
F2 B1 F3 108.5(4)
F1 B1 F3 106.3(3)
F6B B2 F8 135.8(8)
F6B B2 F9 102.6(8)
F8 B2 F9 108.6(3)
F6B B2 F7A 85.3(8)
F8 B2 F7A 105.5(3)
F9 B2 F7A 118.6(4)
F6B B2 F6A 30.4(7)
F8 B2 F6A 108.1(3)
F9 B2 F6A 108.6(3)
F7A B2 F6A 107.1(3)
F6B B2 F7B 101.2(9)
F8 B2 F7B 116.9(5)
F9 B2 F7B 74.0(6)
F7A B2 F7B 45.1(6)
F6A B2 F7B 131.5(5)
F12 B3 F13 111.1(3)
F12 B3 F11 111.0(2)
F13 B3 F11 108.2(2)
F12 B3 F10 108.7(2)
F13 B3 F10 110.1(3)
F11 B3 F10 107.8(3)
F14 B4 F17 111.1(3)
F14 B4 F15 108.4(3)
F17 B4 F15 109.7(3)
F14 B4 F16 108.7(3)
F17 B4 F16 108.1(3)
F15 B4 F16 110.8(3)
F21A B5 F18B 86.7(11)
F21A B5 F21B 44.4(13)
F18B B5 F21B 113.5(9)
F21A B5 F19B 129.2(15)
F18B B5 F19B 110.5(7)
F21B B5 F19B 85.9(7)
F21A B5 F20B 110.9(13)
F18B B5 F20B 113.6(8)
F21B B5 F20B 123.5(6)
F19B B5 F20B 105.0(6)
F21A B5 F20A 76.9(14)
F18B B5 F20A 75.6(7)
F21B B5 F20A 117.1(7)
F19B B5 F20A 152.4(7)
F20B B5 F20A 50.5(4)
F21A B5 F19A 140.8(9)
F18B B5 F19A 132.5(8)
F21B B5 F19A 106.0(4)
F19B B5 F19A 46.5(4)
F20B B5 F19A 58.8(4)
F20A B5 F19A 108.9(4)
F21A B5 F18A 112.1(9)
F18B B5 F18A 32.9(6)
F21B B5 F18A 117.6(5)
F19B B5 F18A 78.1(5)
F20B B5 F18A 118.9(4)
F20A B5 F18A 101.7(5)
F19A B5 F18A 104.7(4)
C2 C1 H1A 109.5
C2 C1 H1B 109.5
H1A C1 H1B 109.5
C2 C1 H1C 109.5
H1A C1 H1C 109.5
H1B C1 H1C 109.5
C29 C2 C3 118.7(2)
C29 C2 C1 120.8(2)
C3 C2 C1 120.5(2)
C15 C3 C2 121.5(2)
C15 C3 C4 119.3(2)
C2 C3 C4 119.2(2)
N5 C4 C3 112.5(2)
N5 C4 H4A 109.1
C3 C4 H4A 109.1
N5 C4 H4B 109.1
C3 C4 H4B 109.1
H4A C4 H4B 107.8
C13 N5 C6 108.3(2)
C13 N5 C4 127.1(2)
C6 N5 C4 124.5(2)
C7 C6 C11 122.3(2)
C7 C6 N5 131.5(2)
C11 C6 N5 106.2(2)
C6 C7 C8 116.0(3)
C6 C7 H7 122.0
C8 C7 H7 122.0
C7 C8 C9 121.8(3)
C7 C8 H8 119.1
C9 C8 H8 119.1
C10 C9 C8 122.0(3)
C10 C9 H9 119.0
C8 C9 H9 119.0
C11 C10 C9 116.3(3)
C11 C10 H10 121.9
C9 C10 H10 121.9
C10 C11 N12 132.1(3)
C10 C11 C6 121.6(3)
N12 C11 C6 106.3(2)
C13 N12 C11 108.8(2)
C13 N12 H12 125.6
C11 N12 H12 125.6
N12 C13 N5 110.4(2)
N12 C13 H13 124.8
N5 C13 H13 124.8
C15 C14 H14A 109.5
C15 C14 H14B 109.5
H14A C14 H14B 109.5
C15 C14 H14C 109.5
H14A C14 H14C 109.5
H14B C14 H14C 109.5
C3 C15 C16 118.5(2)
C3 C15 C14 121.1(2)
C16 C15 C14 120.4(2)
C28 C16 C15 121.0(2)
C28 C16 C17 119.6(2)
C15 C16 C17 119.4(2)
N18 C17 C16 111.8(2)
N18 C17 H17A 109.3
C16 C17 H17A 109.3
N18 C17 H17B 109.3
C16 C17 H17B 109.3
H17A C17 H17B 107.9
C26 N18 C19 107.7(2)
C26 N18 C17 126.9(2)
C19 N18 C17 125.3(2)
C24 C19 C20 122.3(3)
C24 C19 N18 106.0(3)
C20 C19 N18 131.7(3)
C19 C20 C21 115.1(3)
C19 C20 H20 122.4
C21 C20 H20 122.4
C22 C21 C20 122.3(3)
C22 C21 H21 118.8
C20 C21 H21 118.8
C23 C22 C21 122.5(3)
C23 C22 H22 118.8
C21 C22 H22 118.8
C22 C23 C24 116.0(3)
C22 C23 H23 122.0
C24 C23 H23 122.0
N25 C24 C19 107.1(2)
N25 C24 C23 131.2(3)
C19 C24 C23 121.7(3)
C26 N25 C24 108.2(3)
C26 N25 H25 125.9
C24 N25 H25 125.9
N25 C26 N18 111.0(3)
N25 C26 H26 124.5
N18 C26 H26 124.5
C28 C27 H27A 109.5
C28 C27 H27B 109.5
H27A C27 H27B 109.5
C28 C27 H27C 109.5
H27A C27 H27C 109.5
H27B C27 H27C 109.5
C16 C28 C29 119.7(2)
C16 C28 C27 120.4(2)
C29 C28 C27 120.0(2)
C2 C29 C28 120.6(2)
C2 C29 C30 120.0(2)
C28 C29 C30 119.2(2)
N31 C30 C29 113.5(2)
N31 C30 H30A 108.9
C29 C30 H30A 108.9
N31 C30 H30B 108.9
C29 C30 H30B 108.9
H30A C30 H30B 107.7
C39 N31 C32 107.9(2)
C39 N31 C30 127.2(2)
C32 N31 C30 124.9(2)
C33 C32 C37 122.2(2)
C33 C32 N31 131.5(3)
C37 C32 N31 106.3(2)
C32 C33 C34 116.3(3)
C32 C33 H33 121.9
C34 C33 H33 121.9
C33 C34 C35 121.6(3)
C33 C34 H34 119.2
C35 C34 H34 119.2
C36 C35 C34 121.9(3)
C36 C35 H35 119.0
C34 C35 H35 119.0
C35 C36 C37 116.4(3)
C35 C36 H36 121.8
C37 C36 H36 121.8
C32 C37 N38 106.5(2)
C32 C37 C36 121.5(3)
N38 C37 C36 132.0(3)
C39 N38 C37 108.7(2)
C39 N38 H38 125.6
C37 N38 H38 125.6
N38 C39 N31 110.6(2)
N38 C39 H39 124.7
N31 C39 H39 124.7
C41 C40 H40A 109.5
C41 C40 H40B 109.5
H40A C40 H40B 109.5
C41 C40 H40C 109.5
H40A C40 H40C 109.5
H40B C40 H40C 109.5
C42 C41 C58 118.7(2)
C42 C41 C40 118.4(3)
C58 C41 C40 122.9(3)
C41 C42 C43 122.3(3)
C41 C42 H42 118.9
C43 C42 H42 118.9
C42 C43 C45 118.9(2)
C42 C43 C44 119.2(2)
C45 C43 C44 121.9(2)
C43 C44 H44A 109.5
C43 C44 H44B 109.5
H44A C44 H44B 109.5
C43 C44 H44C 109.5
H44A C44 H44C 109.5
H44B C44 H44C 109.5
C43 C45 C57 120.3(2)
C43 C45 C46 118.9(2)
C57 C45 C46 120.7(2)
N47 C46 C45 111.6(2)
N47 C46 H46A 109.3
C45 C46 H46A 109.3
N47 C46 H46B 109.3
C45 C46 H46B 109.3
H46A C46 H46B 108.0
C55 N47 C48 107.7(2)
C55 N47 C46 126.0(2)
C48 N47 C46 126.2(2)
C53 C48 C49 121.8(3)
C53 C48 N47 106.5(2)
C49 C48 N47 131.7(3)
C50 C49 C48 116.2(3)
C50 C49 H49 121.9
C48 C49 H49 121.9
C49 C50 C51 121.5(3)
C49 C50 H50 119.3
C51 C50 H50 119.3
C52 C51 C50 122.0(3)
C52 C51 H51 119.0
C50 C51 H51 119.0
C51 C52 C53 116.5(3)
C51 C52 H52 121.8
C53 C52 H52 121.8
N54 C53 C48 106.2(2)
N54 C53 C52 131.8(3)
C48 C53 C52 122.0(3)
C55 N54 C53 108.9(2)
C55 N54 H54 125.5
C53 N54 H54 125.5
N54 C55 N47 110.7(3)
N54 C55 H55 124.7
N47 C55 H55 124.7
C57 C56 H56A 109.5
C57 C56 H56B 109.5
H56A C56 H56B 109.5
C57 C56 H56C 109.5
H56A C56 H56C 109.5
H56B C56 H56C 109.5
C58 C57 C45 119.2(2)
C58 C57 C56 120.8(3)
C45 C57 C56 120.0(3)
C41 C58 C57 120.5(2)
C41 C58 C59 119.3(3)
C57 C58 C59 120.1(3)
N60 C59 C58 112.2(2)
N60 C59 H59A 109.2
C58 C59 H59A 109.2
N60 C59 H59B 109.2
C58 C59 H59B 109.2
H59A C59 H59B 107.9
C68 N60 C61 107.6(2)
C68 N60 C59 127.8(2)
C61 N60 C59 124.6(2)
C66 C61 C62 122.2(3)
C66 C61 N60 106.6(2)
C62 C61 N60 131.1(3)
C63 C62 C61 115.9(3)
C63 C62 H62 122.1
C61 C62 H62 122.1
C62 C63 C64 121.9(3)
C62 C63 H63 119.0
C64 C63 H63 119.0
C65 C64 C63 122.2(3)
C65 C64 H64 118.9
C63 C64 H64 118.9
C64 C65 C66 116.0(3)
C64 C65 H65 122.0
C66 C65 H65 122.0
C61 C66 C65 121.9(3)
C61 C66 N67 106.7(2)
C65 C66 N67 131.4(3)
C68 N67 C66 108.3(2)
C68 N67 H67 125.8
C66 N67 H67 125.8
N67 C68 N60 110.8(2)
N67 C68 H68 124.6
N60 C68 H68 124.6
F6B F6A B2 60.1(14)
F7B F7A B2 78.6(6)
F7B F7A F6B 95.6(8)
B2 F7A F6B 43.5(5)
F18B F18A B5 60.8(10)
F18B F18A F19B 109.9(13)
B5 F18A F19B 49.7(4)
F19B F19A F20B 126.1(6)
F19B F19A B5 66.3(5)
F20B F19A B5 60.3(4)
F20B F20A B5 64.7(4)
F20B F20A F18B 102.8(7)
B5 F20A F18B 48.5(5)
F20B F20A F21A 98.8(9)
B5 F20A F21A 47.3(8)
F18B F20A F21A 63.3(9)
F21B F21A B5 73.4(14)
F21B F21A F20A 123.9(14)
B5 F21A F20A 55.8(8)
F21B F21A F18B 104.3(17)
B5 F21A F18B 47.1(6)
F20A F21A F18B 58.0(7)
F6A F6B B2 89.5(16)
F6A F6B F7A 123.9(19)
B2 F6B F7A 51.2(6)
F7A F7B B2 56.2(6)
F18A F18B B5 86.2(12)
F18A F18B F20A 127.5(16)
B5 F18B F20A 55.9(5)
F18A F18B F21A 121.0(18)
B5 F18B F21A 46.1(8)
F20A F18B F21A 58.7(10)
F19A F19B B5 67.2(5)
F19A F19B F18A 99.7(6)
B5 F19B F18A 52.2(4)
F20A F20B F19A 125.1(5)
F20A F20B B5 64.8(4)
F19A F20B B5 60.9(3)
F21A F21B B5 62.2(8)

loop_
_geom_bond_atom_site_label_1
_geom_bond_atom_site_label_2
_geom_bond_distance
_geom_bond_site_symmetry_2
B1 F4 1.363(5) .
B1 F2 1.370(5) .
B1 F1 1.373(5) .
B1 F3 1.392(5) .
B2 F6B 1.227(16) .
B2 F8 1.377(4) .
B2 F9 1.378(5) .
B2 F7A 1.388(5) .
B2 F6A 1.415(5) .
B2 F7B 1.637(13) .
B3 F12 1.372(4) .
B3 F13 1.381(4) .
B3 F11 1.383(4) .
B3 F10 1.392(4) .
B4 F14 1.364(4) .
B4 F17 1.371(4) .
B4 F15 1.373(4) .
B4 F16 1.390(4) .
B5 F21A 1.222(13) .
B5 F18B 1.243(11) .
B5 F21B 1.324(7) .
B5 F19B 1.371(9) .
B5 F20B 1.374(7) .
B5 F20A 1.375(7) .
B5 F19A 1.381(5) .
B5 F18A 1.421(7) .
C1 C2 1.512(4) .
C1 H1A 0.9600 .
C1 H1B 0.9600 .
C1 H1C 0.9600 .
C2 C29 1.397(4) .
C2 C3 1.403(4) .
C3 C15 1.398(4) .
C3 C4 1.519(4) .
C4 N5 1.478(3) .
C4 H4A 0.9700 .
C4 H4B 0.9700 .
N5 C13 1.323(4) .
N5 C6 1.395(3) .
C6 C7 1.384(4) .
C6 C11 1.395(4) .
C7 C8 1.386(4) .
C7 H7 0.9300 .
C8 C9 1.395(5) .
C8 H8 0.9300 .
C9 C10 1.385(5) .
C9 H9 0.9300 .
C10 C11 1.383(4) .
C10 H10 0.9300 .
C11 N12 1.384(4) .
N12 C13 1.323(4) .
N12 H12 0.8600 .
C13 H13 0.9300 .
C14 C15 1.509(4) .
C14 H14A 0.9600 .
C14 H14B 0.9600 .
C14 H14C 0.9600 .
C15 C16 1.405(4) .
C16 C28 1.389(4) .
C16 C17 1.516(4) .
C17 N18 1.475(3) .
C17 H17A 0.9700 .
C17 H17B 0.9700 .
N18 C26 1.323(4) .
N18 C19 1.399(3) .
C19 C24 1.385(4) .
C19 C20 1.387(4) .
C20 C21 1.391(5) .
C20 H20 0.9300 .
C21 C22 1.385(6) .
C21 H21 0.9300 .
C22 C23 1.362(6) .
C22 H22 0.9300 .
C23 C24 1.396(4) .
C23 H23 0.9300 .
C24 N25 1.379(4) .
N25 C26 1.317(4) .
N25 H25 0.8600 .
C26 H26 0.9300 .
C27 C28 1.505(4) .
C27 H27A 0.9600 .
C27 H27B 0.9600 .
C27 H27C 0.9600 .
C28 C29 1.402(4) .
C29 C30 1.512(3) .
C30 N31 1.474(3) .
C30 H30A 0.9700 .
C30 H30B 0.9700 .
N31 C39 1.325(3) .
N31 C32 1.406(3) .
C32 C33 1.380(4) .
C32 C37 1.385(4) .
C33 C34 1.382(4) .
C33 H33 0.9300 .
C34 C35 1.400(5) .
C34 H34 0.9300 .
C35 C36 1.369(5) .
C35 H35 0.9300 .
C36 C37 1.394(4) .
C36 H36 0.9300 .
C37 N38 1.389(4) .
N38 C39 1.320(4) .
N38 H38 0.8600 .
C39 H39 0.9300 .
C40 C41 1.507(4) .
C40 H40A 0.9600 .
C40 H40B 0.9600 .
C40 H40C 0.9600 .
C41 C42 1.382(4) .
C41 C58 1.400(4) .
C42 C43 1.386(4) .
C42 H42 0.9300 .
C43 C45 1.396(4) .
C43 C44 1.505(4) .
C44 H44A 0.9600 .
C44 H44B 0.9600 .
C44 H44C 0.9600 .
C45 C57 1.407(4) .
C45 C46 1.506(4) .
C46 N47 1.477(3) .
C46 H46A 0.9700 .
C46 H46B 0.9700 .
N47 C55 1.326(4) .
N47 C48 1.391(4) .
C48 C53 1.388(4) .
C48 C49 1.391(4) .
C49 C50 1.383(4) .
C49 H49 0.9300 .
C50 C51 1.416(5) .
C50 H50 0.9300 .
C51 C52 1.362(5) .
C51 H51 0.9300 .
C52 C53 1.394(4) .
C52 H52 0.9300 .
C53 N54 1.381(4) .
N54 C55 1.309(4) .
N54 H54 0.8600 .
C55 H55 0.9300 .
C56 C57 1.505(4) .
C56 H56A 0.9600 .
C56 H56B 0.9600 .
C56 H56C 0.9600 .
C57 C58 1.402(4) .
C58 C59 1.509(4) .
C59 N60 1.481(4) .
C59 H59A 0.9700 .
C59 H59B 0.9700 .
N60 C68 1.333(4) .
N60 C61 1.393(3) .
C61 C66 1.382(4) .
C61 C62 1.387(4) .
C62 C63 1.381(4) .
C62 H62 0.9300 .
C63 C64 1.392(5) .
C63 H63 0.9300 .
C64 C65 1.376(4) .
C64 H64 0.9300 .
C65 C66 1.389(4) .
C65 H65 0.9300 .
C66 N67 1.390(4) .
N67 C68 1.314(4) .
N67 H67 0.8600 .
C68 H68 0.9300 .
F6A F6B 0.716(14) .
F7A F7B 1.183(18) .
F7A F6B 1.776(17) .
F18A F18B 0.774(12) .
F18A F19B 1.759(11) .
F19A F19B 1.087(8) .
F19A F20B 1.352(8) .
F20A F20B 1.173(8) .
F20A F18B 1.609(13) .
F20A F21A 1.62(2) .
F21A F21B 0.97(3) .
F21A F18B 1.693(19) .
O2A O2B 0.855(6) 1
O2A O2B 0.855(6) .
O2B O2A 0.855(6) 1

loop_
_geom_hbond_atom_site_label_D
_geom_hbond_atom_site_label_H
_geom_hbond_atom_site_label_A
_geom_hbond_distance_DH
_geom_hbond_distance_HA
_geom_hbond_distance_DA
_geom_hbond_angle_DHA
_geom_hbond_site_symmetry_A
N12 H12 O4 0.86 1.85 2.710(3) 173.6 3_666
N25 H25 O2A 0.86 1.87 2.730(5) 173.6 1
N25 H25 O2B 0.86 1.99 2.766(6) 149.4 1
N38 H38 O1 0.86 1.95 2.775(3) 161.0 1
N54 H54 O4 0.86 1.85 2.698(3) 171.1 1
N67 H67 O3 0.86 1.85 2.705(3) 173.9 1
